data_1551425
loop_
_publ_author_name
'Ren-Wu Huang'
'Yong-Sheng Wei'
'Xi-Yan Dong'
'Xiao-Hui Wu'
'Chen-Xia Du'
'Shuang-Quan Zang'
'Thomas C. W. Mak'

_publ_section_title
;
 Hypersensitive dual-function luminescence switching of a
 silver-chalcogenolate cluster-based metal-organic framework
;
_journal_name_full 'Nature Chemistry'
_journal_page_first 689
_journal_page_last 697
_journal_paper_doi 10.1038/nchem.2718
_journal_volume 9
_journal_year 2017
_chemical_absolute_configuration ad
_chemical_formula_moiety 'C80 H104 Ag12 F12 N8 O8 S8, 4(C H Cl3)'
_chemical_formula_sum 'C84 H108 Ag12 Cl12 F12 N8 O8 S8'
_chemical_formula_weight 3562.10
_space_group_crystal_system tetragonal
_space_group_IT_number 121
_space_group_name_Hall 'I -4 2'
_space_group_name_H-M_alt 'I -4 2 m'
_atom_sites_solution_hydrogens geom
_atom_sites_solution_primary direct
_cell_angle_alpha 90
_cell_angle_beta 90
_cell_angle_gamma 90
_cell_formula_units_Z 2
_cell_length_a 17.1887(3)
_cell_length_b 17.1887(3)
_cell_length_c 20.4219(19)
_cell_measurement_reflns_used 1745
_cell_measurement_temperature 100.00(5)
_cell_measurement_theta_max 27.1300
_cell_measurement_theta_min 3.7260
_cell_volume 6033.7(6)
_computing_cell_refinement
;
CrysAlisPro, Agilent Technologies,
Version 1.171.36.32 (release 02-08-2013 CrysAlis171 .NET)
(compiled Aug  2 2013,16:46:58)
;
_computing_data_collection
;
CrysAlisPro, Agilent Technologies,
Version 1.171.36.32 (release 02-08-2013 CrysAlis171 .NET)
(compiled Aug  2 2013,16:46:58)
;
_computing_data_reduction
;
CrysAlisPro, Agilent Technologies,
Version 1.171.36.32 (release 02-08-2013 CrysAlis171 .NET)
(compiled Aug  2 2013,16:46:58)
;
_computing_molecular_graphics 'Olex2 (Dolomanov et al., 2009)'
_computing_publication_material 'Olex2 (Dolomanov et al., 2009)'
_computing_structure_refinement 'ShelXL (Sheldrick, 2015)'
_computing_structure_solution 'ShelXS (Sheldrick, 2008)'
_diffrn_ambient_temperature 100.00(5)
_diffrn_detector_area_resol_mean 16.2312
_diffrn_measured_fraction_theta_full 0.996
_diffrn_measured_fraction_theta_max 0.878
_diffrn_measurement_details
;
#__ type_ start__ end____ width___ exp.time_
  1 omega  -52.00   40.00   1.0000   75.0000
omega____ theta____ kappa____ phi______ frames
    -       19.6323  -19.0000   90.0000 92

#__ type_ start__ end____ width___ exp.time_
  2 omega   60.00   86.00   1.0000   75.0000
omega____ theta____ kappa____ phi______ frames
    -       19.6323  178.0000   60.0000 26
;
_diffrn_measurement_device_type 'Xcalibur, Eos, Gemini'
_diffrn_measurement_method '\w scans'
_diffrn_orient_matrix_UB_11 -0.0271675000
_diffrn_orient_matrix_UB_12 0.0114015000
_diffrn_orient_matrix_UB_13 -0.0243779000
_diffrn_orient_matrix_UB_21 -0.0171095000
_diffrn_orient_matrix_UB_22 -0.0375087000
_diffrn_orient_matrix_UB_23 0.0010956000
_diffrn_orient_matrix_UB_31 -0.0259524000
_diffrn_orient_matrix_UB_32 0.0128426000
_diffrn_orient_matrix_UB_33 0.0247087000
_diffrn_radiation_monochromator graphite
_diffrn_radiation_type MoK\a
_diffrn_radiation_wavelength 0.71073
_diffrn_reflns_av_R_equivalents 0.0465
_diffrn_reflns_av_unetI/netI 0.0765
_diffrn_reflns_Laue_measured_fraction_full 0.996
_diffrn_reflns_Laue_measured_fraction_max 0.878
_diffrn_reflns_limit_h_max 17
_diffrn_reflns_limit_h_min -21
_diffrn_reflns_limit_k_max 23
_diffrn_reflns_limit_k_min -23
_diffrn_reflns_limit_l_max 27
_diffrn_reflns_limit_l_min -13
_diffrn_reflns_number 7208
_diffrn_reflns_point_group_measured_fraction_full 0.983
_diffrn_reflns_point_group_measured_fraction_max 0.831
_diffrn_reflns_theta_full 25.250
_diffrn_reflns_theta_max 29.162
_diffrn_reflns_theta_min 2.831
_diffrn_source 'Enhance (Mo) X-ray Source'
_exptl_absorpt_coefficient_mu 2.373
_exptl_absorpt_correction_T_max 1.00000
_exptl_absorpt_correction_T_min 0.96296
_exptl_absorpt_correction_type multi-scan
_exptl_absorpt_process_details
;
CrysAlisPro, Agilent Technologies,
Version 1.171.36.32 (release 02-08-2013 CrysAlis171 .NET)
(compiled Aug  2 2013,16:46:58)
Empirical absorption correction using spherical harmonics,
 implemented in SCALE3 ABSPACK scaling algorithm.
;
_exptl_crystal_colour colourless
_exptl_crystal_colour_primary colourless
_exptl_crystal_density_diffrn 1.961
_exptl_crystal_description block
_exptl_crystal_F_000 3472
_exptl_crystal_size_max 0.15
_exptl_crystal_size_mid 0.12
_exptl_crystal_size_min 0.08
_refine_diff_density_max 0.940
_refine_diff_density_min -0.738
_refine_diff_density_rms 0.137
_refine_ls_abs_structure_details
;
 Flack x determined using 948 quotients [(I+)-(I-)]/[(I+)+(I-)]
 (Parsons and Flack (2004), Acta Cryst. A60, s61).
;
_refine_ls_abs_structure_Flack -0.05(4)
_refine_ls_extinction_coef .
_refine_ls_extinction_method none
_refine_ls_goodness_of_fit_ref 1.066
_refine_ls_hydrogen_treatment constr
_refine_ls_matrix_type full
_refine_ls_number_parameters 233
_refine_ls_number_reflns 3542
_refine_ls_number_restraints 101
_refine_ls_restrained_S_all 1.073
_refine_ls_R_factor_all 0.0827
_refine_ls_R_factor_gt 0.0526
_refine_ls_shift/su_max 0.000
_refine_ls_shift/su_mean 0.000
_refine_ls_structure_factor_coef Fsqd
_refine_ls_weighting_details
;
 w=1/[\s^2^(Fo^2^)+(0.0528P)^2^+13.2670P]
 where P=(Fo^2^+2Fc^2^)/3
;
_refine_ls_weighting_scheme calc
_refine_ls_wR_factor_gt 0.1107
_refine_ls_wR_factor_ref 0.1251
_reflns_Friedel_coverage 0.735
_reflns_Friedel_fraction_full 0.967
_reflns_Friedel_fraction_max 0.774
_reflns_number_gt 2659
_reflns_number_total 3542
_reflns_threshold_expression 'I > 2\s(I)'
_cod_data_source_file nchem.2718-s12.cif
_cod_data_source_block ag12bpy_chloroform
_cod_database_code 1551425
_chemical_oxdiff_formula C1H1O1N1S1Ag1
_shelx_space_group_comment
;
The symmetry employed for this shelxl refinement is uniquely defined
by the following loop, which should always be used as a source of
symmetry information in preference to the above space-group names.
They are only intended as comments.
;
_shelx_estimated_absorpt_t_max 0.833
_shelx_estimated_absorpt_t_min 0.717
_reflns_odcompleteness_completeness 99.72
_reflns_odcompleteness_iscentric 1
_reflns_odcompleteness_theta 26.32
_olex2_refinement_description
;
1. Fixed Uiso
 At 1.2 times of:
  All C(H) groups
 At 1.5 times of:
  All C(H,H,H) groups
2. Restrained distances
 C2-C1 = C3-C1
 1.53 with sigma of 0.01
 C8-F3
 1.35 with sigma of 0.02
 O1-C7 = C7-O2
 1.21 with sigma of 0.01
 C7-C8
 1.54 with sigma of 0.01
 O1-C8 = C8-O2
 2.4 with sigma of 0.01
 C14-Cl1 \\sim C14-Cl2 \\sim C14-Cl3
 with sigma of 0.02
 F1-F2 \\sim F2-F3 \\sim F1-F3
 with sigma of 0.02
 F1-C8 \\sim F3-C8 \\sim F2-C8
 with sigma of 0.01
3. Uiso/Uaniso restraints and constraints
Uanis(O1) \\sim Ueq, Uanis(O2) \\sim Ueq: with sigma of 0.005 and sigma for
terminal atoms of 0.01
Uanis(C2) \\sim Ueq, Uanis(C3) \\sim Ueq, Uanis(C4) \\sim Ueq, Uanis(C6) \\sim
Ueq, Uanis(C5) \\sim Ueq, Uanis(C7) \\sim Ueq, Uanis(C8) \\sim Ueq, Uanis(C14)
\\sim Ueq, Uanis(F1) \\sim Ueq, Uanis(F2) \\sim Ueq, Uanis(F3) \\sim Ueq,
Uanis(Cl1) \\sim Ueq: with sigma of 0.01 and sigma for terminal atoms of 0.02
Uanis(Cl2) = Uanis(Cl3)
4. Others
 Fixed Sof: Ag2(0.5) Ag2B(0.5) Ag3(0.25) H3A(0.5) H3B(0.5) H3C(0.5) H6A(0.5)
 H6B(0.5) H6C(0.5) O1(0.5) O2(0.5) C7(0.5) C8(0.5) F1(0.5) F2(0.5) F3(0.5)
 Cl1(0.5) Cl2(0.5) Cl3(0.5) C14(0.5) H14(0.5)
5.a Ternary CH refined with riding coordinates:
 C14(H14)
5.b Aromatic/amide H refined with riding coordinates:
 C9(H9), C10(H10), C12(H12), C13(H13)
5.c Idealised Me refined as rotating group:
 C2(H2A,H2B,H2C), C3(H3A,H3B,H3C), C5(H5A,H5B,H5C), C6(H6A,H6B,H6C)
Comments: The silver atom (Ag2) was found to be disordered over 
two sites with the same occupancy of 0.5. The trifluoroacetate 
anion was also disordered; however, only the two majorities 
related by symmetry were assigned for clarity, and their 
occupancies were each set to 0.5. The geometry was constrained 
with similar C-F bonds and C-O bonds using "SADI 0.01" 
and "SADI", respectively. The "PART -1" command was 
applied to suppress the symmetry according to the chemistry. 
The same disorder was also exhibited by chloroform. It 
was treated the same manner as the trifluoroacetate. 
The geometry of the groups involved in the disorder 
was restrained using "DFIX" or "SADI" based on the 
chemistry, and their ADPs were restrained with strict 
"ISOR" commands and constrained with "EADP" for 
the atoms very close to each other.
;

loop_
_space_group_symop_operation_xyz
'x, y, z'
'y, -x, -z'
'-x, -y, z'
'-y, x, -z'
'x, -y, -z'
'-x, y, -z'
'-y, -x, z'
'y, x, z'
'x+1/2, y+1/2, z+1/2'
'y+1/2, -x+1/2, -z+1/2'
'-x+1/2, -y+1/2, z+1/2'
'-y+1/2, x+1/2, -z+1/2'
'x+1/2, -y+1/2, -z+1/2'
'-x+1/2, y+1/2, -z+1/2'
'-y+1/2, -x+1/2, z+1/2'
'y+1/2, x+1/2, z+1/2'

loop_
_atom_site_label
_atom_site_type_symbol
_atom_site_fract_x
_atom_site_fract_y
_atom_site_fract_z
_atom_site_U_iso_or_equiv
_atom_site_adp_type
_atom_site_occupancy
_atom_site_site_symmetry_order
_atom_site_calc_flag
_atom_site_refinement_flags_posn
_atom_site_refinement_flags_adp
_atom_site_refinement_flags_occupancy
_atom_site_disorder_assembly
_atom_site_disorder_group
Ag1 Ag 0.5000 0.5000 0.20310(8) 0.0199(3) Uani 1 4 d S T P . .
Ag2 Ag 0.4724(5) 0.6567(5) 0.1541(3) 0.0261(11) Uani 0.5 1 d . . . A 1
Ag2B Ag 0.4710(5) 0.6636(5) 0.1743(3) 0.0269(12) Uani 0.5 1 d . . . A 2
Ag3 Ag 0.41622(11) 0.5000 0.0000 0.0241(5) Uani 0.5 2 d S T P A .
S1 S 0.40027(14) 0.40027(14) 0.1985(2) 0.0225(8) Uani 1 2 d S T P A .
C1 C 0.3750(6) 0.3750(6) 0.2846(8) 0.033(4) Uani 1 2 d DS T P . .
C2 C 0.2887(6) 0.3878(10) 0.2916(9) 0.063(5) Uani 1 1 d D U . . .
H2A H 0.2764 0.4424 0.2823 0.094 Uiso 1 1 calc GR . . . .
H2B H 0.2726 0.3751 0.3364 0.094 Uiso 1 1 calc GR . . . .
H2C H 0.2609 0.3542 0.2606 0.094 Uiso 1 1 calc GR . . . .
C3 C 0.4221(8) 0.4221(8) 0.3334(10) 0.057(6) Uani 1 2 d DS TU P A .
H3A H 0.3939 0.4250 0.3750 0.085 Uiso 0.5 1 calc GR . . B -1
H3B H 0.4301 0.4747 0.3162 0.085 Uiso 0.5 1 calc GR . . B -1
H3C H 0.4726 0.3970 0.3404 0.085 Uiso 0.5 1 calc GR . . B -1
S2 S 0.39854(17) 0.60146(17) 0.0703(2) 0.0399(11) Uani 1 2 d S T P . .
C4 C 0.3303(7) 0.6697(7) 0.0310(8) 0.036(4) Uani 1 2 d S TU P A .
C5 C 0.3757(9) 0.7286(10) -0.0095(11) 0.080(6) Uani 1 1 d . U . . .
H5A H 0.4150 0.7537 0.0182 0.121 Uiso 1 1 calc GR . . A .
H5B H 0.3399 0.7681 -0.0266 0.121 Uiso 1 1 calc GR . . . .
H5C H 0.4014 0.7020 -0.0460 0.121 Uiso 1 1 calc GR . . . .
C6 C 0.2851(7) 0.7149(7) 0.0834(11) 0.062(6) Uani 1 2 d S TU P . .
H6A H 0.2827 0.6840 0.1237 0.093 Uiso 0.5 1 calc GR . . A -1
H6B H 0.2323 0.7253 0.0677 0.093 Uiso 0.5 1 calc GR . . A -1
H6C H 0.3116 0.7642 0.0923 0.093 Uiso 0.5 1 calc GR . . A -1
O1 O 0.3574(13) 0.6655(13) 0.2480(7) 0.066(7) Uani 0.5 1 d D U . A -1
O2 O 0.4172(12) 0.7266(19) 0.3210(13) 0.079(9) Uani 0.5 1 d D U . A -1
C7 C 0.3610(12) 0.6894(15) 0.3029(9) 0.057(8) Uani 0.5 1 d D U . A -1
C8 C 0.2916(8) 0.6816(9) 0.3503(7) 0.033(6) Uani 0.5 1 d D U . A -1
F1 F 0.2437(18) 0.7367(18) 0.3359(10) 0.104(10) Uani 0.5 1 d D U . A -1
F2 F 0.323(2) 0.6907(16) 0.4071(8) 0.104(8) Uani 0.5 1 d D U . A -1
F3 F 0.2586(17) 0.6146(14) 0.3442(15) 0.135(13) Uani 0.5 1 d D U . A -1
N1 N 0.4838(5) 0.7939(5) 0.1683(6) 0.037(2) Uani 1 1 d . . . . .
C9 C 0.5504(7) 0.8296(7) 0.1494(7) 0.040(3) Uani 1 1 d . . . . .
H9 H 0.5934 0.7982 0.1370 0.048 Uiso 1 1 calc R . . . .
C10 C 0.5588(7) 0.9088(7) 0.1474(8) 0.043(4) Uani 1 1 d . . . . .
H10 H 0.6073 0.9308 0.1348 0.052 Uiso 1 1 calc R . . . .
C11 C 0.4969(7) 0.9575(5) 0.1639(6) 0.036(3) Uani 1 1 d . . . . .
C12 C 0.4273(7) 0.9215(7) 0.1817(7) 0.045(4) Uani 1 1 d . . . . .
H12 H 0.3826 0.9519 0.1916 0.054 Uiso 1 1 calc R . . . .
C13 C 0.4241(7) 0.8416(7) 0.1849(6) 0.038(3) Uani 1 1 d . . . . .
H13 H 0.3771 0.8183 0.1997 0.046 Uiso 1 1 calc R . . . .
Cl1 Cl 0.8422(8) 0.999(4) -0.001(2) 0.137(4) Uani 0.5 1 d D U . C -1
Cl2 Cl 0.7104(15) 1.0830(10) 0.0296(10) 0.113(4) Uani 0.5 1 d D . . C -1
Cl3 Cl 0.6849(15) 0.9329(11) -0.0262(10) 0.113(4) Uani 0.5 1 d D . . C -1
C14 C 0.7457(11) 0.9832(17) 0.0322(17) 0.075(11) Uani 0.5 1 d D U . C -1
H14 H 0.7453 0.9596 0.0770 0.090 Uiso 0.5 1 calc R . . C -1

loop_
_atom_site_aniso_label
_atom_site_aniso_U_11
_atom_site_aniso_U_22
_atom_site_aniso_U_33
_atom_site_aniso_U_23
_atom_site_aniso_U_13
_atom_site_aniso_U_12
Ag1 0.0129(4) 0.0129(4) 0.0340(9) 0.000 0.000 0.0001(6)
Ag2 0.0247(13) 0.0167(19) 0.037(3) 0.001(2) 0.001(2) 0.0019(12)
Ag2B 0.0228(13) 0.0148(14) 0.043(3) -0.004(2) -0.005(2) 0.0050(10)
Ag3 0.0180(9) 0.0218(10) 0.0326(12) -0.0080(12) 0.000 0.000
S1 0.0162(10) 0.0162(10) 0.035(2) 0.0029(12) 0.0029(12) -0.0014(13)
C1 0.035(6) 0.035(6) 0.028(10) 0.006(5) 0.006(5) -0.006(7)
C2 0.029(7) 0.101(12) 0.059(10) 0.005(9) 0.011(7) -0.008(8)
C3 0.067(8) 0.067(8) 0.036(11) -0.005(8) -0.005(8) -0.019(10)
S2 0.0474(17) 0.0474(17) 0.025(2) -0.0017(13) 0.0017(13) 0.027(2)
C4 0.039(5) 0.039(5) 0.029(8) 0.004(5) -0.004(5) 0.016(7)
C5 0.061(9) 0.084(11) 0.096(14) 0.045(11) 0.022(10) 0.031(8)
C6 0.064(8) 0.064(8) 0.059(13) 0.003(6) -0.003(6) 0.045(10)
O1 0.068(9) 0.064(9) 0.068(8) -0.004(6) 0.004(6) 0.013(6)
O2 0.075(13) 0.091(14) 0.071(13) 0.011(11) 0.009(10) -0.003(10)
C7 0.056(12) 0.056(12) 0.061(13) 0.019(11) -0.017(11) 0.009(10)
C8 0.040(11) 0.031(10) 0.028(9) -0.006(8) -0.010(8) 0.006(9)
F1 0.080(16) 0.13(2) 0.107(12) 0.005(16) 0.015(15) 0.054(15)
F2 0.14(2) 0.098(17) 0.069(10) -0.032(13) -0.048(14) -0.018(13)
F3 0.101(17) 0.15(2) 0.15(2) 0.039(19) 0.036(17) -0.057(17)
N1 0.028(5) 0.025(4) 0.058(7) 0.004(5) 0.002(5) 0.011(4)
C9 0.037(7) 0.027(6) 0.055(9) -0.009(7) 0.004(6) 0.011(5)
C10 0.030(6) 0.026(6) 0.074(11) 0.007(7) 0.017(7) 0.004(5)
C11 0.028(5) 0.024(5) 0.056(7) 0.002(6) 0.000(8) 0.006(5)
C12 0.027(6) 0.025(6) 0.085(13) 0.002(7) -0.003(7) 0.009(5)
C13 0.026(6) 0.028(6) 0.061(9) -0.006(6) -0.008(6) 0.008(5)
Cl1 0.122(8) 0.186(10) 0.103(7) 0.014(8) 0.043(15) -0.049(16)
Cl2 0.133(15) 0.072(7) 0.133(6) -0.040(5) -0.026(8) 0.011(5)
Cl3 0.133(15) 0.072(7) 0.133(6) -0.040(5) -0.026(8) 0.011(5)
C14 0.081(15) 0.068(15) 0.076(14) -0.002(11) 0.008(11) -0.008(11)

loop_
_atom_type_symbol
_atom_type_description
_atom_type_scat_dispersion_real
_atom_type_scat_dispersion_imag
_atom_type_scat_source
C C 0.0033 0.0016 'International Tables Vol C Tables 4.2.6.8 and 6.1.1.4'
H H 0.0000 0.0000 'International Tables Vol C Tables 4.2.6.8 and 6.1.1.4'
Ag Ag -0.8971 1.1015 'International Tables Vol C Tables 4.2.6.8 and 6.1.1.4'
Cl Cl 0.1484 0.1585 'International Tables Vol C Tables 4.2.6.8 and 6.1.1.4'
F F 0.0171 0.0103 'International Tables Vol C Tables 4.2.6.8 and 6.1.1.4'
N N 0.0061 0.0033 'International Tables Vol C Tables 4.2.6.8 and 6.1.1.4'
O O 0.0106 0.0060 'International Tables Vol C Tables 4.2.6.8 and 6.1.1.4'
S S 0.1246 0.1234 'International Tables Vol C Tables 4.2.6.8 and 6.1.1.4'

loop_
_geom_angle_atom_site_label_1
_geom_angle_atom_site_label_2
_geom_angle_atom_site_label_3
_geom_angle
_geom_angle_site_symmetry_1
_geom_angle_site_symmetry_3
Ag2 Ag1 Ag2 65.2(3) . 7_665
Ag2 Ag1 Ag2 100.6(3) . 8
Ag2 Ag1 Ag2 139.8(2) 7_665 8
Ag2 Ag1 Ag2 100.6(3) 7_665 3_665
Ag2 Ag1 Ag2 139.8(2) . 3_665
Ag2 Ag1 Ag2 65.2(3) 3_665 8
Ag2B Ag1 Ag2B 68.3(3) 3_665 8
Ag2B Ag1 Ag2B 106.8(3) 7_665 3_665
Ag2B Ag1 Ag2B 106.8(3) 8 .
Ag2B Ag1 Ag2B 68.3(3) 7_665 .
Ag2B Ag1 Ag2B 156.7(2) 7_665 8
Ag2B Ag1 Ag2B 156.7(2) 3_665 .
S1 Ag1 Ag2 56.54(18) . 7_665
S1 Ag1 Ag2 121.65(18) . 8
S1 Ag1 Ag2 56.54(18) 3_665 .
S1 Ag1 Ag2 56.54(18) 3_665 8
S1 Ag1 Ag2 121.66(18) 3_665 3_665
S1 Ag1 Ag2 56.54(18) . 3_665
S1 Ag1 Ag2 121.65(18) . .
S1 Ag1 Ag2 121.66(18) 3_665 7_665
S1 Ag1 Ag2B 55.34(17) . 3_665
S1 Ag1 Ag2B 55.34(18) . 7_665
S1 Ag1 Ag2B 123.58(17) . 8
S1 Ag1 Ag2B 123.58(17) 3_665 7_665
S1 Ag1 Ag2B 55.34(18) 3_665 8
S1 Ag1 Ag2B 55.34(17) 3_665 .
S1 Ag1 Ag2B 123.58(17) 3_665 3_665
S1 Ag1 Ag2B 123.58(17) . .
S1 Ag1 S1 175.6(2) . 3_665
Ag1 Ag2 Ag2 57.42(17) . 7_665
S1 Ag2 Ag1 52.13(17) 3_665 .
S1 Ag2 Ag2 109.5(2) 3_665 7_665
S1 Ag2 O1 112.7(5) 3_665 .
S2 Ag2 Ag1 88.0(3) . .
S2 Ag2 Ag2 47.8(2) . 7_665
S2 Ag2 S1 124.7(3) . 3_665
S2 Ag2 O1 98.2(6) . .
S2 Ag2 N1 122.4(4) . .
O1 Ag2 Ag1 85.9(5) . .
O1 Ag2 Ag2 62.1(5) . 7_665
N1 Ag2 Ag1 149.3(4) . .
N1 Ag2 Ag2 139.3(3) . 7_665
N1 Ag2 S1 105.3(4) . 3_665
N1 Ag2 O1 85.4(6) . .
Ag1 Ag2B Ag2B 55.85(17) . 7_665
S1 Ag2B Ag1 52.40(17) 3_665 .
S1 Ag2B Ag2B 108.2(2) 3_665 7_665
S1 Ag2B S2 112.9(3) 3_665 .
S2 Ag2B Ag1 81.7(2) . .
S2 Ag2B Ag2B 52.42(19) . 7_665
O1 Ag2B Ag1 91.4(6) . .
O1 Ag2B S1 125.5(5) . 3_665
O1 Ag2B S2 96.9(6) . .
N1 Ag2B Ag1 162.3(4) . .
N1 Ag2B Ag2B 140.5(3) . 7_665
N1 Ag2B S1 111.0(4) . 3_665
N1 Ag2B S2 113.5(4) . .
N1 Ag2B O1 95.6(6) . .
Ag3 Ag3 Ag3 45.0 2_565 3_665
Ag3 Ag3 Ag3 90.0 2_565 4_655
Ag3 Ag3 Ag3 45.0 4_655 3_665
Ag3 Ag3 S2 63.46(6) 2_565 .
Ag3 Ag3 S2 129.45(11) 2_565 4_655
Ag3 Ag3 S2 129.45(11) 4_655 .
Ag3 Ag3 S2 63.46(6) 4_655 4_655
S2 Ag3 Ag3 97.66(8) . 3_665
S2 Ag3 Ag3 97.66(8) 4_655 3_665
S2 Ag3 S2 164.68(17) . 4_655
Ag1 S1 Ag2 71.3(2) . 7_665
Ag1 S1 Ag2 71.3(2) . 3_665
Ag1 S1 Ag2B 72.3(2) . 3_665
Ag1 S1 Ag2B 72.3(2) . 7_665
Ag2 S1 Ag2 121.8(3) 7_665 3_665
Ag2B S1 Ag2B 136.7(4) 3_665 7_665
C1 S1 Ag1 107.1(5) . .
C1 S1 Ag2 116.37(17) . 3_665
C1 S1 Ag2 116.37(17) . 7_665
C1 S1 Ag2B 106.78(18) . 7_665
C1 S1 Ag2B 106.78(18) . 3_665
C2 C1 S1 106.6(10) 8 .
C2 C1 S1 106.6(10) . .
C2 C1 C2 106.2(16) 8 .
C2 C1 C3 112.7(11) 8 .
C2 C1 C3 112.7(11) . .
C3 C1 S1 111.7(12) . .
C1 C2 H2A 109.5 . .
C1 C2 H2B 109.5 . .
C1 C2 H2C 109.5 . .
H2A C2 H2B 109.5 . .
H2A C2 H2C 109.5 . .
H2B C2 H2C 109.5 . .
C1 C3 H3A 109.5 . .
C1 C3 H3B 109.5 . .
C1 C3 H3C 109.5 . .
H3A C3 H3B 109.5 . .
H3A C3 H3C 109.5 . .
H3B C3 H3C 109.5 . .
Ag2 S2 Ag2 84.5(4) . 7_665
Ag2B S2 Ag2B 75.2(4) . 7_665
Ag3 S2 Ag2 95.7(2) . 7_665
Ag3 S2 Ag2 134.5(3) . .
Ag3 S2 Ag2 95.7(2) 2_565 .
Ag3 S2 Ag2 134.5(3) 2_565 7_665
Ag3 S2 Ag2B 137.8(2) . .
Ag3 S2 Ag2B 137.8(2) 2_565 7_665
Ag3 S2 Ag2B 101.30(19) . 7_665
Ag3 S2 Ag2B 101.30(19) 2_565 .
Ag3 S2 Ag3 53.09(13) . 2_565
C4 S2 Ag2 114.0(4) . .
C4 S2 Ag2 114.0(4) . 7_665
C4 S2 Ag2B 112.7(5) . .
C4 S2 Ag2B 112.7(5) . 7_665
C4 S2 Ag3 107.3(5) . .
C4 S2 Ag3 107.3(5) . 2_565
C5 C4 S2 109.5(9) . .
C5 C4 S2 109.5(9) 7_665 .
C5 C4 C5 113(2) 7_665 .
C5 C4 C6 107.5(11) . .
C5 C4 C6 107.5(11) 7_665 .
C6 C4 S2 109.9(12) . .
C4 C5 H5A 109.5 . .
C4 C5 H5B 109.5 . .
C4 C5 H5C 109.5 . .
H5A C5 H5B 109.5 . .
H5A C5 H5C 109.5 . .
H5B C5 H5C 109.5 . .
C4 C6 H6A 109.5 . .
C4 C6 H6B 109.5 . .
C4 C6 H6C 109.5 . .
H6A C6 H6B 109.5 . .
H6A C6 H6C 109.5 . .
H6B C6 H6C 109.5 . .
C7 O1 Ag2 129.4(17) . .
O1 C7 O2 120(2) . .
O1 C7 C8 121.3(15) . .
O2 C7 C8 118.0(14) . .
F1 C8 C7 107(2) . .
F1 C8 F2 112.7(13) . .
F1 C8 F3 110.7(17) . .
F2 C8 C7 103.1(18) . .
F3 C8 C7 110.9(17) . .
F3 C8 F2 112.4(17) . .
C9 N1 Ag2 118.9(7) . .
C9 N1 Ag2B 123.2(7) . .
C9 N1 C13 115.9(10) . .
C13 N1 Ag2 124.4(8) . .
C13 N1 Ag2B 120.8(8) . .
N1 C9 H9 118.4 . .
N1 C9 C10 123.3(11) . .
C10 C9 H9 118.4 . .
C9 C10 H10 119.7 . .
C9 C10 C11 120.5(11) . .
C11 C10 H10 119.7 . .
C10 C11 C11 122.8(13) . 3_675
C12 C11 C10 116.9(10) . .
C12 C11 C11 120.3(13) . 3_675
C11 C12 H12 120.4 . .
C13 C12 C11 119.3(11) . .
C13 C12 H12 120.4 . .
N1 C13 C12 124.0(12) . .
N1 C13 H13 118.0 . .
C12 C13 H13 118.0 . .
Cl1 C14 Cl2 99(3) . .
Cl1 C14 H14 114.0 . .
Cl2 C14 H14 114.0 . .
Cl3 C14 Cl1 110(3) . .
Cl3 C14 Cl2 103.8(15) . .
Cl3 C14 H14 114.0 . .

loop_
_geom_bond_atom_site_label_1
_geom_bond_atom_site_label_2
_geom_bond_distance
_geom_bond_site_symmetry_2
Ag1 Ag2 2.912(9) .
Ag1 Ag2 2.912(9) 3_665
Ag1 Ag2 2.912(9) 7_665
Ag1 Ag2 2.912(9) 8
Ag1 Ag2B 2.917(9) 3_665
Ag1 Ag2B 2.917(9) 7_665
Ag1 Ag2B 2.917(9) 8
Ag1 Ag2B 2.917(9) .
Ag1 S1 2.426(3) 3_665
Ag1 S1 2.426(3) .
Ag2 Ag2 3.136(18) 7_665
Ag2 S1 2.564(8) 3_665
Ag2 S2 2.332(7) .
Ag2 O1 2.758(18) .
Ag2 N1 2.385(12) .
Ag2B Ag2B 3.274(18) 7_665
Ag2B S1 2.519(8) 3_665
Ag2B S2 2.685(7) .
Ag2B O1 2.47(2) .
Ag2B N1 2.253(12) .
Ag3 Ag3 2.880(4) 3_665
Ag3 Ag3 2.037(3) 2_565
Ag3 Ag3 2.037(3) 4_655
Ag3 S2 2.279(4) .
Ag3 S2 2.279(4) 4_655
S1 Ag2 2.564(9) 3_665
S1 Ag2 2.564(8) 7_665
S1 Ag2B 2.519(8) 7_665
S1 Ag2B 2.519(8) 3_665
S1 C1 1.863(16) .
C1 C2 1.507(10) .
C1 C2 1.507(10) 8
C1 C3 1.517(12) .
C2 H2A 0.9800 .
C2 H2B 0.9800 .
C2 H2C 0.9800 .
C3 H3A 0.9800 .
C3 H3B 0.9800 .
C3 H3C 0.9800 .
S2 Ag2 2.332(7) 7_665
S2 Ag2B 2.685(7) 7_665
S2 Ag3 2.279(4) 2_565
S2 C4 1.842(16) .
C4 C5 1.522(18) .
C4 C5 1.522(18) 7_665
C4 C6 1.53(2) .
C5 H5A 0.9800 .
C5 H5B 0.9800 .
C5 H5C 0.9800 .
C6 H6A 0.9800 .
C6 H6B 0.9800 .
C6 H6C 0.9800 .
O1 C7 1.194(12) .
O2 C7 1.217(13) .
C7 C8 1.542(12) .
C8 F1 1.289(13) .
C8 F2 1.293(14) .
C8 F3 1.290(13) .
N1 C9 1.355(15) .
N1 C13 1.357(14) .
C9 H9 0.9500 .
C9 C10 1.369(16) .
C10 H10 0.9500 .
C10 C11 1.395(16) .
C11 C11 1.467(19) 3_675
C11 C12 1.394(17) .
C12 H12 0.9500 .
C12 C13 1.377(17) .
C13 H13 0.9500 .
Cl1 C14 1.81(2) .
Cl2 C14 1.82(2) .
Cl3 C14 1.81(2) .
C14 H14 1.0000 .

loop_
_geom_torsion_atom_site_label_1
_geom_torsion_atom_site_label_2
_geom_torsion_atom_site_label_3
_geom_torsion_atom_site_label_4
_geom_torsion
_geom_torsion_site_symmetry_1
_geom_torsion_site_symmetry_2
_geom_torsion_site_symmetry_3
_geom_torsion_site_symmetry_4
Ag1 S1 C1 C2 -123.5(9) . . . 8
Ag1 S1 C1 C2 123.5(9) . . . .
Ag1 S1 C1 C3 0.000(2) . . . .
Ag2 S1 C1 C2 159.3(8) 7_665 . . 8
Ag2 S1 C1 C2 -159.3(8) 3_665 . . .
Ag2 S1 C1 C2 -46.3(11) 3_665 . . 8
Ag2 S1 C1 C2 46.3(11) 7_665 . . .
Ag2 S1 C1 C3 77.2(3) 3_665 . . .
Ag2 S1 C1 C3 -77.2(3) 7_665 . . .
Ag2 S2 C4 C5 165.3(11) 7_665 . . .
Ag2 S2 C4 C5 -165.3(11) . . . 7_665
Ag2 S2 C4 C5 -70.5(14) 7_665 . . 7_665
Ag2 S2 C4 C5 70.5(14) . . . .
Ag2 S2 C4 C6 47.4(3) 7_665 . . .
Ag2 S2 C4 C6 -47.4(3) . . . .
Ag2 O1 C7 O2 13(5) . . . .
Ag2 O1 C7 C8 -173.7(14) . . . .
Ag2 N1 C9 C10 171.1(12) . . . .
Ag2 N1 C13 C12 -167.9(11) . . . .
Ag2B S1 C1 C2 -160.4(9) 3_665 . . .
Ag2B S1 C1 C2 160.4(9) 7_665 . . 8
Ag2B S1 C1 C2 -47.4(10) 3_665 . . 8
Ag2B S1 C1 C2 47.4(10) 7_665 . . .
Ag2B S1 C1 C3 76.1(3) 3_665 . . .
Ag2B S1 C1 C3 -76.1(3) 7_665 . . .
Ag2B S2 C4 C5 159.3(11) 7_665 . . .
Ag2B S2 C4 C5 -76.5(13) 7_665 . . 7_665
Ag2B S2 C4 C5 -159.3(11) . . . 7_665
Ag2B S2 C4 C5 76.5(13) . . . .
Ag2B S2 C4 C6 -41.4(3) . . . .
Ag2B S2 C4 C6 41.4(3) 7_665 . . .
Ag2B O1 C7 O2 13(4) . . . .
Ag2B O1 C7 C8 -173.2(15) . . . .
Ag2B N1 C9 C10 -178.2(12) . . . .
Ag2B N1 C13 C12 -179.2(11) . . . .
Ag3 S2 C4 C5 -90.0(12) . . . .
Ag3 S2 C4 C5 34.2(13) . . . 7_665
Ag3 S2 C4 C5 -34.2(13) 2_565 . . .
Ag3 S2 C4 C5 90.0(12) 2_565 . . 7_665
Ag3 S2 C4 C6 -152.09(12) 2_565 . . .
Ag3 S2 C4 C6 152.09(12) . . . .
O1 C7 C8 F1 -80(3) . . . .
O1 C7 C8 F2 161(3) . . . .
O1 C7 C8 F3 41(3) . . . .
O2 C7 C8 F1 94(3) . . . .
O2 C7 C8 F2 -25(3) . . . .
O2 C7 C8 F3 -146(3) . . . .
N1 C9 C10 C11 -1(3) . . . .
C9 N1 C13 C12 2(2) . . . .
C9 C10 C11 C11 178.7(11) . . . 3_675
C9 C10 C11 C12 0(2) . . . .
C10 C11 C12 C13 3(2) . . . .
C11 C11 C12 C13 -176.4(10) 3_675 . . .
C11 C12 C13 N1 -4(2) . . . .
C13 N1 C9 C10 1(2) . . . .
